data_7022069
loop_
_publ_author_name
'Zhang, Weisong'
'Gong, Jingjing'
'Zhang, Lili'
'Yang, Yanan'
'Liu, Yang'
'Zhang, Hengchao'
'Zhang, Guangju'
'Dong, Huan'
'Hu, Hailiang'
'Zhao, Fangfang'
'Kang, Zhenhui'

_publ_section_title
;
 Transition metal-induced self-assembly of small molybdenum clusters.
;
_journal_issue 5
_journal_name_full 'Dalton transactions (Cambridge, England : 2003)'
_journal_page_first 1760
_journal_page_last 1769
_journal_paper_doi 10.1039/c2dt31595e
_journal_volume 42
_journal_year 2013
_chemical_formula_moiety '[Mn(Mo12O62P8H8)]7(C2N2H10)6(H2O)'
_chemical_formula_sum 'C14 H86 Mn Mo12 N14 O68 P8'
_chemical_formula_weight 2992.95
_chemical_name_systematic
;
?
;
_space_group_IT_number 2
_symmetry_cell_setting triclinic
_symmetry_space_group_name_Hall '-P 1'
_symmetry_space_group_name_H-M 'P -1'
_atom_sites_solution_hydrogens geom
_atom_sites_solution_primary direct
_atom_sites_solution_secondary difmap
_audit_creation_method SHELXL-97
_cell_angle_alpha 87.0050(10)
_cell_angle_beta 69.6310(10)
_cell_angle_gamma 64.7540(10)
_cell_formula_units_Z 1
_cell_length_a 11.8758(6)
_cell_length_b 13.3881(7)
_cell_length_c 13.8620(8)
_cell_measurement_reflns_used 13819
_cell_measurement_temperature 150(2)
_cell_measurement_theta_max 28.279
_cell_measurement_theta_min 2.1835
_cell_volume 1856.75(17)
_computing_cell_refinement 'Bruker SAINT'
_computing_data_collection 'Bruker APEX2'
_computing_data_reduction 'Bruker SAINT'
_computing_molecular_graphics 'Bruker SHELXTL'
_computing_publication_material 'Bruker SHELXTL'
_computing_structure_refinement 'SHELXL-97 (Sheldrick, 1997)'
_computing_structure_solution 'SHELXS-97 (Sheldrick, 1990)'
_diffrn_ambient_temperature 150(2)
_diffrn_measured_fraction_theta_full 0.998
_diffrn_measured_fraction_theta_max 0.998
_diffrn_measurement_device_type 'Bruker APEX-II CCD'
_diffrn_measurement_method '\f and \w scans'
_diffrn_radiation_monochromator graphite
_diffrn_radiation_source 'fine-focus sealed tube'
_diffrn_radiation_type MoK\a
_diffrn_radiation_wavelength 0.71073
_diffrn_reflns_av_R_equivalents 0.0199
_diffrn_reflns_av_sigmaI/netI 0.0201
_diffrn_reflns_limit_h_max 14
_diffrn_reflns_limit_h_min -14
_diffrn_reflns_limit_k_max 15
_diffrn_reflns_limit_k_min -15
_diffrn_reflns_limit_l_max 16
_diffrn_reflns_limit_l_min -16
_diffrn_reflns_number 20692
_diffrn_reflns_theta_full 25.02
_diffrn_reflns_theta_max 25.02
_diffrn_reflns_theta_min 1.69
_exptl_absorpt_coefficient_mu 2.424
_exptl_absorpt_correction_T_max 0.7936
_exptl_absorpt_correction_T_min 0.5301
_exptl_absorpt_correction_type multi-scan
_exptl_absorpt_process_details '(SADABS; Sheldrick, 2003)'
_exptl_crystal_colour red
_exptl_crystal_density_diffrn 2.677
_exptl_crystal_density_method 'not measured'
_exptl_crystal_description Block
_exptl_crystal_F_000 1461
_exptl_crystal_size_max 0.30
_exptl_crystal_size_mid 0.10
_exptl_crystal_size_min 0.10
_refine_diff_density_max 2.369
_refine_diff_density_min -1.555
_refine_diff_density_rms 0.125
_refine_ls_extinction_method none
_refine_ls_goodness_of_fit_ref 1.098
_refine_ls_hydrogen_treatment mixed
_refine_ls_matrix_type full
_refine_ls_number_parameters 541
_refine_ls_number_reflns 6534
_refine_ls_number_restraints 14
_refine_ls_restrained_S_all 1.129
_refine_ls_R_factor_all 0.0281
_refine_ls_R_factor_gt 0.0256
_refine_ls_shift/su_max 0.019
_refine_ls_shift/su_mean 0.000
_refine_ls_structure_factor_coef Fsqd
_refine_ls_weighting_details 'calc w=1/[\s^2^(Fo^2^)+(0.0287P)^2^+7.5590P] where P=(Fo^2^+2Fc^2^)/3'
_refine_ls_weighting_scheme calc
_refine_ls_wR_factor_gt 0.0640
_refine_ls_wR_factor_ref 0.0654
_reflns_number_gt 6071
_reflns_number_total 6534
_reflns_threshold_expression >2sigma(I)
_cod_data_source_file c2dt31595e.txt
_cod_data_source_block 3
_cod_original_sg_symbol_H-M P-1
_cod_database_code 7022069

loop_
_symmetry_equiv_pos_as_xyz
'x, y, z'
'-x, -y, -z'

loop_
_atom_site_label
_atom_site_type_symbol
_atom_site_fract_x
_atom_site_fract_y
_atom_site_fract_z
_atom_site_U_iso_or_equiv
_atom_site_adp_type
_atom_site_occupancy
_atom_site_symmetry_multiplicity
_atom_site_calc_flag
_atom_site_refinement_flags
Mo1 Mo -0.06193(2) 0.783744(19) 0.607286(18) 0.00887(5) Uani 1 1 d .
Mo2 Mo 0.26417(2) 0.569801(19) 0.532977(18) 0.00807(5) Uani 1 1 d .
Mo3 Mo 0.30291(2) 0.372184(19) 0.582762(18) 0.00846(5) Uani 1 1 d .
Mo4 Mo 0.02894(2) 0.320271(19) 0.725195(18) 0.00846(5) Uani 1 1 d .
Mo5 Mo -0.21517(2) 0.475068(19) 0.773569(18) 0.00874(5) Uani 1 1 d .
Mo6 Mo -0.26604(2) 0.744962(19) 0.708003(18) 0.00905(5) Uani 1 1 d .
Mn1 Mn 0.0000 0.5000 0.5000 0.00939(13) Uani 1 2 d S
P1 P 0.30229(6) 0.22487(6) 0.78811(5) 0.01028(16) Uani 1 1 d .
P2 P 0.19305(6) 0.82593(6) 0.60822(6) 0.01155(16) Uani 1 1 d .
P3 P -0.44855(6) 0.70075(6) 0.92939(6) 0.01242(17) Uani 1 1 d .
P4 P 0.01311(6) 0.57423(6) 0.75836(5) 0.00923(16) Uani 1 1 d .
O1 O -0.06438(16) 0.41994(15) 0.63929(14) 0.0093(4) Uani 1 1 d .
O2 O -0.11600(17) 0.67238(15) 0.57573(14) 0.0103(4) Uani 1 1 d .
O3 O -0.10958(17) 0.39806(16) 0.85843(15) 0.0123(5) Uani 1 1 d .
O4 O 0.33439(17) 0.48585(15) 0.63352(15) 0.0115(5) Uani 1 1 d .
O5 O 0.18827(17) 0.47136(15) 0.51021(14) 0.0097(4) Uani 1 1 d .
O6 O -0.18746(17) 0.82931(16) 0.74874(15) 0.0132(5) Uani 1 1 d .
O7 O 0.27376(17) 0.69774(16) 0.59473(15) 0.0123(5) Uani 1 1 d .
O8 O 0.20470(17) 0.27029(15) 0.59073(15) 0.0107(5) Uani 1 1 d .
O9 O 0.12035(17) 0.69664(15) 0.48371(14) 0.0103(5) Uani 1 1 d .
O10 O -0.35027(18) 0.57663(16) 0.90761(15) 0.0135(5) Uani 1 1 d .
O11 O -0.29609(17) 0.39895(16) 0.76819(15) 0.0139(5) Uani 1 1 d .
O12 O -0.38547(18) 0.83830(17) 0.66906(16) 0.0166(5) Uani 1 1 d .
O13 O 0.00811(17) 0.20620(16) 0.70769(15) 0.0135(5) Uani 1 1 d .
O14 O 0.04032(17) 0.85456(16) 0.65029(16) 0.0133(5) Uani 1 1 d .
O15 O 0.15587(17) 0.25275(16) 0.80331(15) 0.0143(5) Uani 1 1 d .
O16 O 0.39337(17) 0.53894(16) 0.41927(15) 0.0136(5) Uani 1 1 d .
O17 O -0.37826(18) 0.76947(16) 0.86454(15) 0.0147(5) Uani 1 1 d .
O18 O 0.10236(16) 0.44882(15) 0.72039(14) 0.0101(4) Uani 1 1 d .
O19 O 0.01507(18) 0.60563(17) 0.86013(15) 0.0149(5) Uani 1 1 d .
O20 O -0.13062(17) 0.59936(15) 0.76790(14) 0.0105(4) Uani 1 1 d .
O21 O -0.31381(17) 0.61002(15) 0.70212(15) 0.0109(5) Uani 1 1 d .
O22 O -0.12796(18) 0.88541(16) 0.53849(16) 0.0152(5) Uani 1 1 d .
O23 O 0.44340(18) 0.29714(16) 0.48241(16) 0.0151(5) Uani 1 1 d .
O24 O 0.22383(18) 0.87405(17) 0.68700(16) 0.0179(5) Uani 1 1 d .
O25 O 0.06433(17) 0.63907(15) 0.67141(15) 0.0108(5) Uani 1 1 d .
O26 O 0.35932(18) 0.28402(17) 0.69752(16) 0.0159(5) Uani 1 1 d .
O27 O -0.57664(18) 0.72630(18) 0.91357(16) 0.0175(5) Uani 1 1 d .
O28 O 0.38504(19) 0.09981(17) 0.76429(17) 0.0183(5) Uani 1 1 d .
O29 O 0.30541(18) 0.26878(17) 0.88622(16) 0.0166(5) Uani 1 1 d .
O30 O 0.22639(19) 0.87239(17) 0.50500(16) 0.0185(5) Uani 1 1 d .
O31 O -0.48525(18) 0.73784(18) 1.04617(15) 0.0182(5) Uani 1 1 d .
N1 N 0.7841(2) 0.4995(2) 0.07139(19) 0.0169(6) Uani 1 1 d .
H1C H 0.8546 0.4634 0.0900 0.020 Uiso 1 1 d R
H1D H 0.8046 0.4758 0.0060 0.020 Uiso 1 1 d R
H1E H 0.7610 0.5721 0.0772 0.020 Uiso 1 1 d R
N2 N 0.6090(2) 0.3462(2) 0.2531(2) 0.0199(6) Uani 1 1 d .
H2C H 0.5560 0.4050 0.3006 0.024 Uiso 1 1 d R
H2D H 0.5628 0.3364 0.2189 0.024 Uiso 1 1 d R
H2E H 0.6407 0.2860 0.2841 0.024 Uiso 1 1 d R
C1 C 0.6697(3) 0.4778(3) 0.1404(2) 0.0195(8) Uani 1 1 d .
H1A H 0.6141 0.4797 0.1024 0.023 Uiso 1 1 calc R
H1B H 0.6154 0.5352 0.1988 0.023 Uiso 1 1 calc R
C2 C 0.7222(3) 0.3648(2) 0.1792(2) 0.0158(7) Uani 1 1 d .
H2A H 0.7717 0.3070 0.1210 0.019 Uiso 1 1 calc R
H2B H 0.7823 0.3612 0.2134 0.019 Uiso 1 1 calc R
N3 N 0.0952(2) 0.9210(2) 0.3723(2) 0.0183(6) Uani 1 1 d .
H3C H 0.1316 0.9050 0.4208 0.022 Uiso 1 1 d R
H3D H 0.0400 0.9931 0.3819 0.022 Uiso 1 1 d R
H3E H 0.0500 0.8814 0.3765 0.022 Uiso 1 1 d R
N4 N 0.3839(2) 0.7551(2) 0.3216(2) 0.0219(7) Uani 1 1 d .
H4C H 0.3396 0.7683 0.3897 0.026 Uiso 1 1 d R
H4D H 0.3685 0.7054 0.2948 0.026 Uiso 1 1 d R
H4E H 0.4710 0.7288 0.3088 0.026 Uiso 1 1 d R
C3 C 0.2023(3) 0.8936(3) 0.2681(3) 0.0236(8) Uani 1 1 d .
H3A H 0.1808 0.9575 0.2298 0.028 Uiso 1 1 calc R
H3B H 0.2053 0.8328 0.2306 0.028 Uiso 1 1 calc R
C4 C 0.3380(3) 0.8612(3) 0.2735(2) 0.0218(8) Uani 1 1 d .
H4A H 0.4019 0.8521 0.2042 0.026 Uiso 1 1 calc R
H4B H 0.3343 0.9203 0.3139 0.026 Uiso 1 1 calc R
N5 N 0.6618(2) -0.0202(2) 0.3942(2) 0.0192(6) Uani 1 1 d .
H5C H 0.7194 -0.0825 0.4083 0.023 Uiso 1 1 d R
H5D H 0.6993 0.0261 0.3736 0.023 Uiso 1 1 d R
H5E H 0.6393 -0.0361 0.3441 0.023 Uiso 1 1 d R
C5 C 0.5404(3) 0.0332(2) 0.4886(2) 0.0169(7) Uani 1 1 d .
H5A H 0.4866 0.1083 0.4784 0.020 Uiso 1 1 calc R
H5B H 0.5661 0.0371 0.5470 0.020 Uiso 1 1 calc R
N6 N 0.2863(4) -0.0342(3) 0.9015(3) 0.0741(15) Uani 1 1 d .
H6C H 0.2173 -0.0051 0.8803 0.089 Uiso 1 1 d RD
H6D H 0.3247 -0.1078 0.8880 0.089 Uiso 1 1 d R
H6E H 0.3453 -0.0081 0.8683 0.089 Uiso 1 1 d R
N7 N 0.1747(3) 0.1905(3) 1.0533(3) 0.0434(10) Uani 1 1 d .
H7C H 0.2197 0.1644 1.0957 0.052 Uiso 1 1 d R
H7D H 0.1095 0.2581 1.0796 0.052 Uiso 1 1 d R
H7E H 0.2297 0.1940 0.9917 0.052 Uiso 1 1 d R
C6 C 0.2377(5) -0.0050(4) 1.0087(4) 0.0635(14) Uani 1 1 d .
H6A H 0.3105 -0.0126 1.0298 0.076 Uiso 1 1 calc R
H6B H 0.2019 -0.0552 1.0444 0.076 Uiso 1 1 calc R
C7 C 0.1223(4) 0.1214(4) 1.0413(5) 0.0773(19) Uani 1 1 d .
H7A H 0.0835 0.1444 0.9882 0.093 Uiso 1 1 calc R
H7B H 0.0522 0.1255 1.1056 0.093 Uiso 1 1 calc R
O1W O 0.1699(2) 0.7839(2) 0.0588(2) 0.0363(7) Uani 1 1 d .
H1 H 0.2506 0.7605 0.0180 0.054 Uiso 1 1 d R
H2 H 0.1597 0.7311 0.0917 0.054 Uiso 1 1 d R
O2W O 0.0543(3) 0.0079(3) 0.8625(2) 0.0622(11) Uani 1 1 d D
H3 H 0.0878(9) -0.0598(8) 0.8494(10) 0.093 Uiso 1 1 d D
H4 H 0.061(4) 0.0322(12) 0.8016(10) 0.093 Uiso 1 1 d D
O3W O 0.4891(8) -0.0049(5) 0.0883(5) 0.164(3) Uani 1 1 d D
H5 H 0.441(8) 0.0376(12) 0.1565(10) 0.246 Uiso 1 1 d D
H6 H 0.4776(10) 0.0595(6) 0.0638(6) 0.246 Uiso 1 1 d D

loop_
_atom_site_aniso_label
_atom_site_aniso_U_11
_atom_site_aniso_U_22
_atom_site_aniso_U_33
_atom_site_aniso_U_23
_atom_site_aniso_U_13
_atom_site_aniso_U_12
Mo1 0.00839(8) 0.00778(10) 0.01134(10) 0.00077(8) -0.00429(8) -0.00370(7)
Mo2 0.00752(8) 0.00872(10) 0.00950(10) 0.00158(8) -0.00393(8) -0.00430(7)
Mo3 0.00725(8) 0.00894(10) 0.01031(10) 0.00254(8) -0.00425(8) -0.00385(7)
Mo4 0.00820(8) 0.01042(10) 0.00879(10) 0.00284(8) -0.00418(8) -0.00517(7)
Mo5 0.00778(8) 0.01143(10) 0.00791(10) 0.00128(8) -0.00304(8) -0.00485(8)
Mo6 0.00737(8) 0.00931(10) 0.00997(10) -0.00075(8) -0.00311(8) -0.00299(8)
Mn1 0.0089(2) 0.0101(2) 0.0101(3) 0.0016(2) -0.0043(2) -0.00432(19)
P1 0.0109(3) 0.0108(3) 0.0118(3) 0.0034(2) -0.0067(2) -0.0053(2)
P2 0.0114(3) 0.0099(3) 0.0167(3) 0.0020(3) -0.0075(2) -0.0058(2)
P3 0.0086(3) 0.0187(3) 0.0088(3) -0.0025(3) -0.0023(2) -0.0052(2)
P4 0.0091(2) 0.0113(3) 0.0088(3) 0.0013(2) -0.0042(2) -0.0050(2)
O1 0.0088(7) 0.0116(8) 0.0086(8) 0.0022(7) -0.0042(6) -0.0047(6)
O2 0.0099(7) 0.0114(8) 0.0102(9) 0.0004(7) -0.0042(7) -0.0045(6)
O3 0.0101(7) 0.0158(9) 0.0109(9) 0.0008(7) -0.0030(7) -0.0060(7)
O4 0.0120(7) 0.0127(8) 0.0129(9) 0.0031(7) -0.0064(7) -0.0067(6)
O5 0.0105(7) 0.0088(8) 0.0106(9) 0.0013(7) -0.0049(7) -0.0039(6)
O6 0.0131(7) 0.0131(9) 0.0149(9) -0.0002(7) -0.0056(7) -0.0063(7)
O7 0.0120(7) 0.0121(8) 0.0163(9) 0.0024(7) -0.0086(7) -0.0056(7)
O8 0.0086(7) 0.0110(8) 0.0124(9) 0.0012(7) -0.0033(7) -0.0045(6)
O9 0.0095(7) 0.0098(8) 0.0104(9) 0.0008(7) -0.0031(7) -0.0034(6)
O10 0.0125(7) 0.0176(9) 0.0099(9) -0.0011(7) -0.0027(7) -0.0067(7)
O11 0.0115(7) 0.0181(9) 0.0141(9) 0.0032(7) -0.0055(7) -0.0076(7)
O12 0.0121(8) 0.0151(9) 0.0207(10) -0.0015(8) -0.0076(7) -0.0026(7)
O13 0.0126(7) 0.0138(9) 0.0164(9) 0.0024(7) -0.0058(7) -0.0073(7)
O14 0.0103(7) 0.0106(8) 0.0196(10) -0.0004(7) -0.0060(7) -0.0043(7)
O15 0.0148(7) 0.0211(9) 0.0142(9) 0.0099(7) -0.0094(7) -0.0117(7)
O16 0.0120(7) 0.0158(9) 0.0144(9) 0.0031(7) -0.0048(7) -0.0072(7)
O17 0.0126(8) 0.0150(9) 0.0125(9) -0.0032(7) -0.0017(7) -0.0042(7)
O18 0.0088(7) 0.0116(8) 0.0122(9) 0.0033(7) -0.0046(7) -0.0062(6)
O19 0.0153(8) 0.0177(9) 0.0133(9) 0.0001(7) -0.0079(7) -0.0064(7)
O20 0.0095(7) 0.0122(8) 0.0114(9) 0.0019(7) -0.0044(7) -0.0057(6)
O21 0.0094(7) 0.0128(8) 0.0123(9) 0.0014(7) -0.0049(7) -0.0056(6)
O22 0.0157(8) 0.0123(9) 0.0188(10) 0.0032(7) -0.0078(7) -0.0061(7)
O23 0.0132(8) 0.0119(9) 0.0185(10) 0.0022(8) -0.0043(7) -0.0050(7)
O24 0.0172(8) 0.0190(9) 0.0207(10) -0.0027(8) -0.0074(8) -0.0097(7)
O25 0.0091(7) 0.0104(8) 0.0134(9) 0.0010(7) -0.0043(7) -0.0044(6)
O26 0.0099(7) 0.0205(9) 0.0189(10) 0.0084(8) -0.0077(7) -0.0067(7)
O27 0.0123(8) 0.0268(10) 0.0137(9) -0.0030(8) -0.0055(7) -0.0074(7)
O28 0.0152(8) 0.0116(9) 0.0253(11) 0.0007(8) -0.0057(8) -0.0047(7)
O29 0.0172(8) 0.0201(9) 0.0167(10) 0.0001(8) -0.0091(7) -0.0092(7)
O30 0.0199(8) 0.0178(9) 0.0198(10) 0.0069(8) -0.0078(8) -0.0101(7)
O31 0.0144(8) 0.0277(10) 0.0109(9) -0.0045(8) -0.0021(7) -0.0088(8)
N1 0.0199(10) 0.0152(11) 0.0179(11) 0.0013(9) -0.0128(9) -0.0048(9)
N2 0.0185(10) 0.0293(13) 0.0179(12) 0.0034(10) -0.0114(9) -0.0119(9)
C1 0.0174(12) 0.0216(14) 0.0197(14) 0.0012(12) -0.0092(11) -0.0066(11)
C2 0.0148(11) 0.0181(13) 0.0152(13) -0.0006(11) -0.0058(10) -0.0073(10)
N3 0.0159(9) 0.0160(11) 0.0269(13) 0.0036(10) -0.0099(9) -0.0087(9)
N4 0.0135(10) 0.0258(13) 0.0260(13) 0.0017(11) -0.0070(10) -0.0084(9)
C3 0.0251(13) 0.0245(15) 0.0205(15) -0.0001(12) -0.0106(12) -0.0080(12)
C4 0.0211(13) 0.0236(15) 0.0161(14) 0.0000(12) -0.0030(12) -0.0084(12)
N5 0.0216(10) 0.0161(11) 0.0221(13) 0.0023(10) -0.0068(10) -0.0111(9)
C5 0.0189(12) 0.0124(13) 0.0186(14) -0.0018(11) -0.0049(11) -0.0072(11)
N6 0.105(3) 0.039(2) 0.075(3) 0.012(2) -0.044(2) -0.020(2)
N7 0.0448(17) 0.0463(19) 0.0274(16) 0.0025(14) -0.0098(14) -0.0119(15)
C6 0.112(3) 0.033(2) 0.069(3) 0.0175(19) -0.053(2) -0.038(2)
C7 0.055(2) 0.079(3) 0.109(5) -0.004(3) -0.019(3) -0.045(2)
O1W 0.0292(11) 0.0340(13) 0.0326(14) 0.0035(11) 0.0045(11) -0.0144(10)
O2W 0.0493(17) 0.065(2) 0.0384(16) -0.0166(15) -0.0128(14) 0.0048(16)
O3W 0.218(7) 0.085(4) 0.121(5) -0.021(3) -0.035(5) -0.022(4)

loop_
_atom_type_symbol
_atom_type_description
_atom_type_scat_dispersion_real
_atom_type_scat_dispersion_imag
_atom_type_scat_source
C C 0.0033 0.0016 'International Tables Vol C Tables 4.2.6.8 and 6.1.1.4'
H H 0.0000 0.0000 'International Tables Vol C Tables 4.2.6.8 and 6.1.1.4'
Mn Mn 0.3368 0.7283 'International Tables Vol C Tables 4.2.6.8 and 6.1.1.4'
Mo Mo -1.6832 0.6857 'International Tables Vol C Tables 4.2.6.8 and 6.1.1.4'
N N 0.0061 0.0033 'International Tables Vol C Tables 4.2.6.8 and 6.1.1.4'
O O 0.0106 0.0060 'International Tables Vol C Tables 4.2.6.8 and 6.1.1.4'
P P 0.1023 0.0942 'International Tables Vol C Tables 4.2.6.8 and 6.1.1.4'

loop_
_geom_angle_atom_site_label_1
_geom_angle_atom_site_label_2
_geom_angle_atom_site_label_3
_geom_angle
_geom_angle_site_symmetry_1
_geom_angle_site_symmetry_3
O22 Mo1 O6 105.44(8) . .
O22 Mo1 O2 100.48(10) . .
O6 Mo1 O2 96.11(8) . .
O22 Mo1 O14 96.79(10) . .
O6 Mo1 O14 85.91(8) . .
O2 Mo1 O14 161.37(7) . .
O22 Mo1 O9 95.14(8) . .
O6 Mo1 O9 158.35(8) . .
O2 Mo1 O9 86.50(8) . .
O14 Mo1 O9 85.04(8) . .
O22 Mo1 O25 168.48(8) . .
O6 Mo1 O25 85.53(7) . .
O2 Mo1 O25 81.45(8) . .
O14 Mo1 O25 80.25(8) . .
O9 Mo1 O25 73.57(7) . .
O22 Mo1 Mo6 100.81(7) . .
O6 Mo1 Mo6 48.28(7) . .
O2 Mo1 Mo6 49.03(5) . .
O14 Mo1 Mo6 133.78(5) . .
O9 Mo1 Mo6 134.63(6) . .
O25 Mo1 Mo6 89.06(5) . .
O16 Mo2 O4 107.55(8) . .
O16 Mo2 O5 100.42(9) . .
O4 Mo2 O5 95.30(9) . .
O16 Mo2 O7 99.23(9) . .
O4 Mo2 O7 85.66(8) . .
O5 Mo2 O7 159.04(7) . .
O16 Mo2 O9 96.20(8) . .
O4 Mo2 O9 155.34(7) . .
O5 Mo2 O9 86.64(8) . .
O7 Mo2 O9 84.04(8) . .
O16 Mo2 O25 168.49(8) . .
O4 Mo2 O25 83.81(7) . .
O5 Mo2 O25 79.88(7) . .
O7 Mo2 O25 79.41(7) . .
O9 Mo2 O25 72.30(7) . .
O16 Mo2 Mo3 100.32(7) . .
O4 Mo2 Mo3 48.00(6) . .
O5 Mo2 Mo3 49.12(5) . .
O7 Mo2 Mo3 133.28(6) . .
O9 Mo2 Mo3 134.75(6) . .
O25 Mo2 Mo3 88.61(5) . .
O23 Mo3 O4 105.74(9) . .
O23 Mo3 O5 101.23(9) . .
O4 Mo3 O5 95.47(8) . .
O23 Mo3 O26 97.20(9) . .
O4 Mo3 O26 86.05(9) . .
O5 Mo3 O26 160.32(7) . .
O23 Mo3 O8 97.71(9) . .
O4 Mo3 O8 155.47(7) . .
O5 Mo3 O8 86.82(8) . .
O26 Mo3 O8 83.93(8) . .
O23 Mo3 O18 170.03(9) . .
O4 Mo3 O18 83.75(7) . .
O5 Mo3 O18 80.53(7) . .
O26 Mo3 O18 80.14(7) . .
O8 Mo3 O18 72.51(7) . .
O23 Mo3 Mo2 99.53(7) . .
O4 Mo3 Mo2 48.13(6) . .
O5 Mo3 Mo2 49.16(6) . .
O26 Mo3 Mo2 133.94(7) . .
O8 Mo3 Mo2 135.00(5) . .
O18 Mo3 Mo2 89.06(5) . .
O13 Mo4 O3 104.92(9) . .
O13 Mo4 O1 100.68(9) . .
O3 Mo4 O1 95.65(7) . .
O13 Mo4 O15 97.31(9) . .
O3 Mo4 O15 87.07(8) . .
O1 Mo4 O15 160.43(9) . .
O13 Mo4 O8 93.03(8) . .
O3 Mo4 O8 161.25(9) . .
O1 Mo4 O8 86.13(7) . .
O15 Mo4 O8 85.26(7) . .
O13 Mo4 O18 166.81(7) . .
O3 Mo4 O18 87.68(8) . .
O1 Mo4 O18 81.58(8) . .
O15 Mo4 O18 79.16(8) . .
O8 Mo4 O18 74.08(7) . .
O13 Mo4 Mo5 100.89(6) . .
O3 Mo4 Mo5 48.06(6) . .
O1 Mo4 Mo5 48.70(5) . .
O15 Mo4 Mo5 134.53(5) . .
O8 Mo4 Mo5 134.31(5) . .
O18 Mo4 Mo5 90.39(4) . .
O11 Mo5 O3 104.89(9) . .
O11 Mo5 O1 100.81(9) . .
O3 Mo5 O1 95.79(7) . .
O11 Mo5 O10 98.73(9) . .
O3 Mo5 O10 85.10(8) . .
O1 Mo5 O10 159.49(9) . .
O11 Mo5 O21 97.51(9) . .
O3 Mo5 O21 156.18(9) . .
O1 Mo5 O21 87.73(7) . .
O10 Mo5 O21 83.60(7) . .
O11 Mo5 O20 169.91(8) . .
O3 Mo5 O20 85.04(8) . .
O1 Mo5 O20 79.56(7) . .
O10 Mo5 O20 80.11(8) . .
O21 Mo5 O20 72.41(8) . .
O11 Mo5 Mo4 100.99(6) . .
O3 Mo5 Mo4 48.15(5) . .
O1 Mo5 Mo4 48.75(5) . .
O10 Mo5 Mo4 132.49(6) . .
O21 Mo5 Mo4 135.03(5) . .
O20 Mo5 Mo4 86.89(4) . .
O12 Mo6 O6 105.10(10) . .
O12 Mo6 O2 102.81(9) . .
O6 Mo6 O2 95.66(8) . .
O12 Mo6 O17 97.75(9) . .
O6 Mo6 O17 84.00(8) . .
O2 Mo6 O17 158.75(8) . .
O12 Mo6 O21 96.86(10) . .
O6 Mo6 O21 156.75(8) . .
O2 Mo6 O21 86.66(8) . .
O17 Mo6 O21 85.60(8) . .
O12 Mo6 O20 168.21(10) . .
O6 Mo6 O20 85.54(8) . .
O2 Mo6 O20 80.75(7) . .
O17 Mo6 O20 78.04(7) . .
O21 Mo6 O20 71.97(7) . .
O12 Mo6 Mo1 102.33(8) . .
O6 Mo6 Mo1 47.91(5) . .
O2 Mo6 Mo1 48.95(6) . .
O17 Mo6 Mo1 131.13(6) . .
O21 Mo6 Mo1 134.37(4) . .
O20 Mo6 Mo1 88.53(5) . .
O5 Mn1 O5 180.0 2_566 .
O5 Mn1 O2 97.80(7) 2_566 2_566
O5 Mn1 O2 82.20(7) . 2_566
O5 Mn1 O2 82.20(7) 2_566 .
O5 Mn1 O2 97.80(7) . .
O2 Mn1 O2 180.000(1) 2_566 .
O5 Mn1 O1 83.95(7) 2_566 .
O5 Mn1 O1 96.05(7) . .
O2 Mn1 O1 83.57(7) 2_566 .
O2 Mn1 O1 96.43(7) . .
O5 Mn1 O1 96.05(7) 2_566 2_566
O5 Mn1 O1 83.95(7) . 2_566
O2 Mn1 O1 96.43(7) 2_566 2_566
O2 Mn1 O1 83.57(7) . 2_566
O1 Mn1 O1 180.0 . 2_566
O28 P1 O29 111.36(13) . .
O28 P1 O15 108.77(13) . .
O29 P1 O15 109.11(11) . .
O28 P1 O26 110.00(11) . .
O29 P1 O26 107.44(13) . .
O15 P1 O26 110.16(11) . .
O24 P2 O30 111.80(13) . .
O24 P2 O7 108.04(12) . .
O30 P2 O7 110.78(11) . .
O24 P2 O14 109.42(11) . .
O30 P2 O14 108.45(12) . .
O7 P2 O14 108.28(11) . .
O27 P3 O10 114.11(13) . .
O27 P3 O17 111.35(13) . .
O10 P3 O17 109.78(11) . .
O27 P3 O31 107.47(11) . .
O10 P3 O31 107.13(12) . .
O17 P3 O31 106.62(13) . .
O19 P4 O20 110.71(11) . .
O19 P4 O18 111.89(11) . .
O20 P4 O18 107.64(11) . .
O19 P4 O25 112.09(13) . .
O20 P4 O25 107.45(11) . .
O18 P4 O25 106.81(10) . .
Mo5 O1 Mo4 82.56(7) . .
Mo5 O1 Mn1 133.55(9) . .
Mo4 O1 Mn1 133.79(9) . .
Mo1 O2 Mo6 82.02(7) . .
Mo1 O2 Mn1 132.27(9) . .
Mo6 O2 Mn1 134.19(10) . .
Mo5 O3 Mo4 83.79(8) . .
Mo3 O4 Mo2 83.87(8) . .
Mo3 O5 Mo2 81.72(8) . .
Mo3 O5 Mn1 135.29(10) . .
Mo2 O5 Mn1 133.96(9) . .
Mo1 O6 Mo6 83.80(8) . .
P2 O7 Mo2 134.43(13) . .
Mo3 O8 Mo4 111.43(9) . .
Mo1 O9 Mo2 112.32(9) . .
P3 O10 Mo5 132.68(12) . .
P2 O14 Mo1 130.62(11) . .
P1 O15 Mo4 138.26(12) . .
P3 O17 Mo6 129.34(13) . .
P4 O18 Mo4 125.46(10) . .
P4 O18 Mo3 126.68(11) . .
Mo4 O18 Mo3 101.26(7) . .
P4 O20 Mo5 127.29(10) . .
P4 O20 Mo6 125.80(12) . .
Mo5 O20 Mo6 101.89(8) . .
Mo5 O21 Mo6 112.87(9) . .
P4 O25 Mo1 126.31(10) . .
P4 O25 Mo2 127.14(10) . .
Mo1 O25 Mo2 100.89(8) . .
P1 O26 Mo3 137.58(13) . .
C1 N1 H1C 109.5 . .
C1 N1 H1D 109.5 . .
H1C N1 H1D 109.5 . .
C1 N1 H1E 109.4 . .
H1C N1 H1E 109.5 . .
H1D N1 H1E 109.5 . .
C2 N2 H2C 109.5 . .
C2 N2 H2D 109.5 . .
H2C N2 H2D 109.5 . .
C2 N2 H2E 109.4 . .
H2C N2 H2E 109.5 . .
H2D N2 H2E 109.5 . .
N1 C1 C2 109.9(2) . .
N1 C1 H1A 109.7 . .
C2 C1 H1A 109.7 . .
N1 C1 H1B 109.7 . .
C2 C1 H1B 109.7 . .
H1A C1 H1B 108.2 . .
N2 C2 C1 109.9(2) . .
N2 C2 H2A 109.7 . .
C1 C2 H2A 109.7 . .
N2 C2 H2B 109.7 . .
C1 C2 H2B 109.7 . .
H2A C2 H2B 108.2 . .
C3 N3 H3C 109.5 . .
C3 N3 H3D 109.5 . .
H3C N3 H3D 109.5 . .
C3 N3 H3E 109.5 . .
H3C N3 H3E 109.5 . .
H3D N3 H3E 109.5 . .
C4 N4 H4C 109.5 . .
C4 N4 H4D 109.5 . .
H4C N4 H4D 109.5 . .
C4 N4 H4E 109.4 . .
H4C N4 H4E 109.5 . .
H4D N4 H4E 109.5 . .
N3 C3 C4 112.8(3) . .
N3 C3 H3A 109.0 . .
C4 C3 H3A 109.0 . .
N3 C3 H3B 109.0 . .
C4 C3 H3B 109.0 . .
H3A C3 H3B 107.8 . .
N4 C4 C3 111.7(3) . .
N4 C4 H4A 109.3 . .
C3 C4 H4A 109.3 . .
N4 C4 H4B 109.3 . .
C3 C4 H4B 109.3 . .
H4A C4 H4B 107.9 . .
C5 N5 H5C 109.5 . .
C5 N5 H5D 109.5 . .
H5C N5 H5D 109.5 . .
C5 N5 H5E 109.4 . .
H5C N5 H5E 109.5 . .
H5D N5 H5E 109.5 . .
N5 C5 C5 110.0(3) . 2_656
N5 C5 H5A 109.7 . .
C5 C5 H5A 109.7 2_656 .
N5 C5 H5B 109.7 . .
C5 C5 H5B 109.7 2_656 .
H5A C5 H5B 108.2 . .
C6 N6 H6C 107.9 . .
C6 N6 H6D 109.4 . .
H6C N6 H6D 109.5 . .
C6 N6 H6E 111.1 . .
H6C N6 H6E 109.5 . .
H6D N6 H6E 109.5 . .
C7 N7 H7C 109.8 . .
C7 N7 H7D 109.8 . .
H7C N7 H7D 109.5 . .
C7 N7 H7E 108.8 . .
H7C N7 H7E 109.5 . .
H7D N7 H7E 109.5 . .
N6 C6 C7 111.2(4) . .
N6 C6 H6A 109.4 . .
C7 C6 H6A 109.4 . .
N6 C6 H6B 109.4 . .
C7 C6 H6B 109.4 . .
H6A C6 H6B 108.0 . .
N7 C7 C6 110.0(4) . .
N7 C7 H7A 109.7 . .
C6 C7 H7A 109.7 . .
N7 C7 H7B 109.7 . .
C6 C7 H7B 109.7 . .
H7A C7 H7B 108.2 . .
H1 O1W H2 109.1 . .
H3 O2W H4 103.7(14) . .
H5 O3W H6 86.0(11) . .

loop_
_geom_bond_atom_site_label_1
_geom_bond_atom_site_label_2
_geom_bond_distance
_geom_bond_site_symmetry_2
Mo1 O22 1.689(2) .
Mo1 O6 1.9374(18) .
Mo1 O2 1.976(2) .
Mo1 O14 2.067(2) .
Mo1 O9 2.1105(16) .
Mo1 O25 2.2496(19) .
Mo1 Mo6 2.5954(3) .
Mo2 O16 1.6892(18) .
Mo2 O4 1.936(2) .
Mo2 O5 1.976(2) .
Mo2 O7 2.017(2) .
Mo2 O9 2.1175(18) .
Mo2 O25 2.3050(17) .
Mo2 Mo3 2.5845(4) .
Mo3 O23 1.6819(17) .
Mo3 O4 1.932(2) .
Mo3 O5 1.9747(19) .
Mo3 O26 2.060(2) .
Mo3 O8 2.118(2) .
Mo3 O18 2.3069(16) .
Mo4 O13 1.690(2) .
Mo4 O3 1.9561(17) .
Mo4 O1 1.9794(19) .
Mo4 O15 2.033(2) .
Mo4 O8 2.1235(17) .
Mo4 O18 2.226(2) .
Mo4 Mo5 2.6107(3) .
Mo5 O11 1.691(2) .
Mo5 O3 1.954(2) .
Mo5 O1 1.9779(17) .
Mo5 O10 2.0502(18) .
Mo5 O21 2.1054(19) .
Mo5 O20 2.267(2) .
Mo6 O12 1.678(2) .
Mo6 O6 1.949(2) .
Mo6 O2 1.9789(17) .
Mo6 O17 2.0690(19) .
Mo6 O21 2.125(2) .
Mo6 O20 2.2719(19) .
Mn1 O5 2.1563(19) 2_566
Mn1 O5 2.1563(19) .
Mn1 O2 2.2047(18) 2_566
Mn1 O2 2.2047(18) .
Mn1 O1 2.2174(19) .
Mn1 O1 2.2174(19) 2_566
P1 O28 1.519(2) .
P1 O29 1.528(2) .
P1 O15 1.551(2) .
P1 O26 1.557(2) .
P2 O24 1.515(2) .
P2 O30 1.521(2) .
P2 O7 1.5507(19) .
P2 O14 1.5718(19) .
P3 O27 1.503(2) .
P3 O10 1.539(2) .
P3 O17 1.548(2) .
P3 O31 1.570(2) .
P4 O19 1.503(2) .
P4 O20 1.550(2) .
P4 O18 1.5510(19) .
P4 O25 1.551(2) .
N1 C1 1.500(4) .
N1 H1C 0.8900 .
N1 H1D 0.8900 .
N1 H1E 0.8901 .
N2 C2 1.490(4) .
N2 H2C 0.8901 .
N2 H2D 0.8900 .
N2 H2E 0.8900 .
C1 C2 1.520(4) .
C1 H1A 0.9700 .
C1 H1B 0.9700 .
C2 H2A 0.9700 .
C2 H2B 0.9700 .
N3 C3 1.489(4) .
N3 H3C 0.8899 .
N3 H3D 0.8901 .
N3 H3E 0.8899 .
N4 C4 1.501(4) .
N4 H4C 0.8900 .
N4 H4D 0.8900 .
N4 H4E 0.8900 .
C3 C4 1.507(5) .
C3 H3A 0.9700 .
C3 H3B 0.9700 .
C4 H4A 0.9700 .
C4 H4B 0.9700 .
N5 C5 1.486(3) .
N5 H5C 0.8901 .
N5 H5D 0.8900 .
N5 H5E 0.8901 .
C5 C5 1.515(6) 2_656
C5 H5A 0.9700 .
C5 H5B 0.9700 .
N6 C6 1.401(6) .
N6 H6C 0.8900 .
N6 H6D 0.8900 .
N6 H6E 0.8901 .
N7 C7 1.360(7) .
N7 H7C 0.8899 .
N7 H7D 0.8900 .
N7 H7E 0.8901 .
C6 C7 1.617(6) .
C6 H6A 0.9700 .
C6 H6B 0.9700 .
C7 H7A 0.9700 .
C7 H7B 0.9700 .
O1W H1 0.8499 .
O1W H2 0.8500 .
O2W H3 0.819(10) .
O2W H4 0.878(13) .
O3W H5 0.973(13) .
O3W H6 0.882(10) .
